data_4505718
loop_
_publ_author_name
'Bhogala, Balakrishna R.'
'Nangia, Ashwini'

_publ_section_title
;
 Cocrystals of 1,3,5-Cyclohexanetricarboxylic Acid with
 4,4&#x2018;-Bipyridine Homologues:&#x2009;
 Acid&#x00B7;&#x00B7;&#x00B7;Pyridine Hydrogen Bonding in Neutral and
 Ionic Complexes
;
_journal_issue 4
_journal_name_full 'Crystal Growth &amp; Design'
_journal_page_first 547
_journal_paper_doi 10.1021/cg034047i
_journal_volume 3
_journal_year 2003
_chemical_formula_moiety (C9H12O6)(C20H20N2)
_chemical_formula_sum 'C29 H32 N2 O6'
_chemical_formula_weight 504.57
_chemical_melting_point 483
_chemical_name_systematic
; 
 cis,cis-1,3,5-cyclohexanetricarboxylic 
acid - 1,4-bis(2-(4-pyridyl)ethyl)benzene 
;
_space_group_IT_number 19
_symmetry_cell_setting orthorhombic
_symmetry_space_group_name_Hall 'P 2ac 2ab'
_symmetry_space_group_name_H-M 'P 21 21 21'
_atom_sites_solution_hydrogens geom
_atom_sites_solution_primary direct
_atom_sites_solution_secondary difmap
_audit_creation_method SHELXL-97
_cell_angle_alpha 90.00
_cell_angle_beta 90.00
_cell_angle_gamma 90.00
_cell_formula_units_Z 4
_cell_length_a 8.2623(6)
_cell_length_b 8.2625(7)
_cell_length_c 37.064(3)
_cell_measurement_reflns_used 9998
_cell_measurement_temperature 93(2)
_cell_measurement_theta_max 29.196
_cell_measurement_theta_min 2.525
_cell_volume 2530.3(3)
_computing_cell_refinement 'Bruker SMART v5.059 (Bruker, 1999)'
_computing_data_collection 'Bruker SMART v5.059 (Bruker, 1999)'
_computing_data_reduction 'Bruker SAINT v6.02A (Bruker, 2000)'
_computing_molecular_graphics 'ORTEPII (Johnson 1976), PLATON (Spek1992)'
_computing_publication_material 'SHELXL-97 (Sheldrick, 1997)'
_computing_structure_refinement 'SHELXL-97 (Sheldrick, 1997)'
_computing_structure_solution 'SHELXS-97 (Sheldrick, 1990)'
_diffrn_ambient_temperature 93(2)
_diffrn_measured_fraction_theta_full 0.977
_diffrn_measured_fraction_theta_max 0.977
_diffrn_measurement_device_type 'Bruker SMART 1000 CCD'
_diffrn_measurement_method '\f and \w scans'
_diffrn_radiation_monochromator graphite
_diffrn_radiation_source 'sealed tube'
_diffrn_radiation_type MoK\a
_diffrn_radiation_wavelength 0.71073
_diffrn_reflns_av_R_equivalents 0.0429
_diffrn_reflns_av_sigmaI/netI 0.0481
_diffrn_reflns_limit_h_max 10
_diffrn_reflns_limit_h_min -11
_diffrn_reflns_limit_k_max 11
_diffrn_reflns_limit_k_min -11
_diffrn_reflns_limit_l_max 50
_diffrn_reflns_limit_l_min -47
_diffrn_reflns_number 19864
_diffrn_reflns_theta_full 29.19
_diffrn_reflns_theta_max 29.19
_diffrn_reflns_theta_min 1.10
_diffrn_standards_decay_% 1
_exptl_absorpt_coefficient_mu 0.093
_exptl_absorpt_correction_T_max 0.990
_exptl_absorpt_correction_T_min 0.859
_exptl_absorpt_correction_type multi-scan
_exptl_absorpt_process_details 'Bruker (2000), SADABS v2.01, Bruker AXS Inc., Madison, WI, USA'
_exptl_crystal_colour colourless
_exptl_crystal_density_diffrn 1.325
_exptl_crystal_density_method 'not measured'
_exptl_crystal_description plates
_exptl_crystal_F_000 1072
_exptl_crystal_preparation 'Ethanol - Benzene (1:1)'
_exptl_crystal_size_max 0.38
_exptl_crystal_size_mid 0.25
_exptl_crystal_size_min 0.10
_refine_diff_density_max 0.320
_refine_diff_density_min -0.260
_refine_diff_density_rms 0.060
_refine_ls_extinction_method none
_refine_ls_goodness_of_fit_ref 1.162
_refine_ls_hydrogen_treatment mixed
_refine_ls_matrix_type full
_refine_ls_number_parameters 346
_refine_ls_number_reflns 6445
_refine_ls_number_restraints 0
_refine_ls_restrained_S_all 1.162
_refine_ls_R_factor_all 0.0585
_refine_ls_R_factor_gt 0.0503
_refine_ls_shift/su_max 0.000
_refine_ls_shift/su_mean 0.000
_refine_ls_structure_factor_coef Fsqd
_refine_ls_weighting_details 'calc w=1/[\s^2^(Fo^2^)+(0.0442P)^2^+0.7853P] where P=(Fo^2^+2Fc^2^)/3'
_refine_ls_weighting_scheme calc
_refine_ls_wR_factor_gt 0.1073
_refine_ls_wR_factor_ref 0.1148
_reflns_number_gt 5796
_reflns_number_total 6445
_reflns_threshold_expression >2sigma(I)
_cod_data_source_file cg034047isi20030514_075720.cif
_cod_data_source_block 2
_cod_depositor_comments
;
The following automatic conversions were performed:

'_symmetry_cell_setting' value 'Orthorhombic' changed to
'orthorhombic' according to
/home/saulius/struct/CIF-dictionaries/cif_core.dic dictionary named
'cif_core.dic' version 2.4.1 from 2010-06-29.

Automatic conversion script
Id: cif_fix_values 1715 2011-07-08 13:25:40Z adriana 
;
_cod_original_sg_symbol_H-M 'P 212121'
_cod_database_code 4505718

loop_
_symmetry_equiv_pos_as_xyz
'x, y, z'
'-x+1/2, -y, z+1/2'
'-x, y+1/2, -z+1/2'
'x+1/2, -y+1/2, -z'

loop_
_atom_site_label
_atom_site_type_symbol
_atom_site_fract_x
_atom_site_fract_y
_atom_site_fract_z
_atom_site_U_iso_or_equiv
_atom_site_adp_type
_atom_site_occupancy
_atom_site_symmetry_multiplicity
_atom_site_calc_flag
_atom_site_refinement_flags
O33 O 0.37306(18) 0.70423(18) 0.02564(4) 0.0188(3) Uani 1 1 d .
N20 N 2.0451(2) 0.5932(2) 0.47717(5) 0.0226(4) Uani 1 1 d .
O35 O 0.26273(19) 0.65150(19) 0.18224(4) 0.0229(3) Uani 1 1 d .
O37 O -0.3757(2) 0.79030(18) 0.06358(4) 0.0232(3) Uani 1 1 d .
O32 O 0.2073(2) 0.49611(19) 0.01616(4) 0.0234(3) Uani 1 1 d .
C17 C 1.7560(3) 0.6336(2) 0.43826(5) 0.0164(4) Uani 1 1 d .
O34 O 0.1442(2) 0.41395(18) 0.17019(4) 0.0243(4) Uani 1 1 d .
O36 O -0.38701(19) 0.54115(19) 0.08757(4) 0.0255(4) Uani 1 1 d .
C28 C 0.0963(2) 0.6416(2) 0.13092(5) 0.0133(4) Uani 1 1 d .
H28A H 0.1048 0.7586 0.1348 0.016 Uiso 1 1 calc R
C30 C -0.1385(2) 0.6933(2) 0.09066(5) 0.0148(4) Uani 1 1 d .
H30A H -0.1225 0.8091 0.0951 0.018 Uiso 1 1 calc R
C14 C 1.1802(3) 0.6563(3) 0.34386(5) 0.0166(4) Uani 1 1 d .
H14A H 1.0980 0.7327 0.3458 0.020 Uiso 1 1 calc R
C25 C -0.3137(2) 0.6653(3) 0.08150(5) 0.0171(4) Uani 1 1 d .
C16 C 1.5984(3) 0.6479(3) 0.41768(5) 0.0176(4) Uani 1 1 d .
H16A H 1.5623 0.7596 0.4184 0.021 Uiso 1 1 calc R
H16B H 1.5169 0.5824 0.4296 0.021 Uiso 1 1 calc R
C3 C 0.7808(3) 0.4957(3) 0.22057(5) 0.0178(4) Uani 1 1 d .
H3A H 0.8653 0.4467 0.2081 0.021 Uiso 1 1 calc R
C21 C 1.9006(3) 0.5774(3) 0.49311(5) 0.0226(5) Uani 1 1 d .
H21A H 1.8977 0.5531 0.5176 0.027 Uiso 1 1 calc R
C18 C 1.9068(3) 0.6515(3) 0.42193(5) 0.0190(4) Uani 1 1 d .
H18A H 1.9136 0.6773 0.3976 0.023 Uiso 1 1 calc R
C29 C -0.0814(2) 0.5996(2) 0.12386(5) 0.0145(4) Uani 1 1 d .
H29A H -0.0926 0.4842 0.1197 0.017 Uiso 1 1 calc R
H29B H -0.1467 0.6287 0.1446 0.017 Uiso 1 1 calc R
C22 C 1.7554(3) 0.5953(2) 0.47504(5) 0.0182(4) Uani 1 1 d .
H22A H 1.6580 0.5821 0.4872 0.022 Uiso 1 1 calc R
C26 C 0.1404(2) 0.6802(2) 0.06368(5) 0.0137(4) Uani 1 1 d .
H26A H 0.1527 0.7973 0.0669 0.016 Uiso 1 1 calc R
N1 N 0.4971(2) 0.5550(2) 0.22373(5) 0.0186(4) Uani 1 1 d .
C31 C -0.0387(2) 0.6445(3) 0.05739(5) 0.0148(4) Uani 1 1 d .
H31A H -0.0531 0.5300 0.0526 0.018 Uiso 1 1 calc R
H31B H -0.0764 0.7042 0.0365 0.018 Uiso 1 1 calc R
C9 C 1.1556(2) 0.5183(3) 0.32284(5) 0.0158(4) Uani 1 1 d .
C24 C 0.1678(2) 0.5553(3) 0.16346(5) 0.0151(4) Uani 1 1 d .
C2 C 0.6253(3) 0.4903(3) 0.20694(5) 0.0199(4) Uani 1 1 d .
H2A H 0.6087 0.4390 0.1849 0.024 Uiso 1 1 calc R
C27 C 0.2018(2) 0.5963(2) 0.09827(5) 0.0139(4) Uani 1 1 d .
H27A H 0.1997 0.4799 0.0949 0.017 Uiso 1 1 calc R
H27B H 0.3129 0.6283 0.1028 0.017 Uiso 1 1 calc R
C4 C 0.8102(2) 0.5748(2) 0.25301(5) 0.0166(4) Uani 1 1 d .
C13 C 1.3253(3) 0.6814(2) 0.36184(5) 0.0169(4) Uani 1 1 d .
H13A H 1.3387 0.7739 0.3758 0.020 Uiso 1 1 calc R
C10 C 1.2826(3) 0.4094(3) 0.31991(5) 0.0209(4) Uani 1 1 d .
H10A H 1.2701 0.3180 0.3055 0.025 Uiso 1 1 calc R
C7 C 0.9773(3) 0.5896(3) 0.26892(5) 0.0193(4) Uani 1 1 d .
H7A H 0.9995 0.7025 0.2741 0.023 Uiso 1 1 calc R
H7B H 1.0563 0.5529 0.2514 0.023 Uiso 1 1 calc R
C12 C 1.4511(2) 0.5699(3) 0.35928(5) 0.0170(4) Uani 1 1 d .
C11 C 1.4282(3) 0.4332(3) 0.33790(6) 0.0210(4) Uani 1 1 d .
H11A H 1.5108 0.3574 0.3357 0.025 Uiso 1 1 calc R
C23 C 0.2497(2) 0.6282(2) 0.03306(5) 0.0150(4) Uani 1 1 d .
C19 C 2.0464(3) 0.6308(3) 0.44203(6) 0.0217(4) Uani 1 1 d .
H19A H 2.1458 0.6435 0.4306 0.026 Uiso 1 1 calc R
C8 C 0.9963(3) 0.4904(3) 0.30372(5) 0.0190(4) Uani 1 1 d .
H8A H 0.9086 0.5176 0.3200 0.023 Uiso 1 1 calc R
H8B H 0.9868 0.3763 0.2979 0.023 Uiso 1 1 calc R
C6 C 0.5247(3) 0.6290(3) 0.25526(6) 0.0219(4) Uani 1 1 d .
H6A H 0.4371 0.6731 0.2676 0.026 Uiso 1 1 calc R
C5 C 0.6769(3) 0.6434(3) 0.27047(6) 0.0218(4) Uani 1 1 d .
H5A H 0.6905 0.6984 0.2922 0.026 Uiso 1 1 calc R
C15 C 1.6123(3) 0.5944(3) 0.37835(5) 0.0228(5) Uani 1 1 d .
H15A H 1.6741 0.6750 0.3652 0.027 Uiso 1 1 calc R
H15B H 1.6725 0.4937 0.3775 0.027 Uiso 1 1 calc R
H35 H 0.335(4) 0.598(4) 0.1979(9) 0.052(9) Uiso 1 1 d .
H37 H -0.472(4) 0.765(4) 0.0533(8) 0.036(8) Uiso 1 1 d .
H32 H 0.305(5) 0.458(5) 0.0019(11) 0.081(13) Uiso 1 1 d .

loop_
_atom_site_aniso_label
_atom_site_aniso_U_11
_atom_site_aniso_U_22
_atom_site_aniso_U_33
_atom_site_aniso_U_23
_atom_site_aniso_U_13
_atom_site_aniso_U_12
O33 0.0137(7) 0.0272(8) 0.0155(7) 0.0052(6) 0.0015(6) -0.0021(6)
N20 0.0235(10) 0.0217(9) 0.0227(9) 0.0023(7) -0.0091(8) -0.0019(8)
O35 0.0235(8) 0.0213(7) 0.0238(8) 0.0005(6) -0.0137(7) 0.0001(7)
O37 0.0182(8) 0.0221(8) 0.0292(8) 0.0062(6) -0.0095(7) 0.0007(7)
O32 0.0245(8) 0.0213(8) 0.0245(8) -0.0054(6) 0.0119(6) -0.0028(6)
C17 0.0206(10) 0.0117(8) 0.0170(9) -0.0009(7) -0.0047(8) 0.0012(8)
O34 0.0270(9) 0.0207(8) 0.0253(8) 0.0091(6) -0.0102(6) -0.0069(7)
O36 0.0156(7) 0.0271(8) 0.0339(9) 0.0116(7) -0.0038(7) -0.0037(7)
C28 0.0127(9) 0.0156(9) 0.0116(8) 0.0006(7) 0.0000(7) -0.0008(8)
C30 0.0132(9) 0.0175(9) 0.0138(9) 0.0028(7) 0.0000(7) 0.0000(8)
C14 0.0152(10) 0.0185(10) 0.0161(9) 0.0025(8) -0.0006(7) 0.0034(8)
C25 0.0138(9) 0.0238(11) 0.0135(9) 0.0003(8) 0.0000(7) 0.0043(8)
C16 0.0165(10) 0.0195(9) 0.0168(9) -0.0002(8) -0.0025(8) -0.0004(8)
C3 0.0198(11) 0.0180(9) 0.0156(9) 0.0026(7) -0.0003(8) 0.0034(8)
C21 0.0297(12) 0.0238(11) 0.0142(9) 0.0023(8) -0.0055(8) 0.0033(10)
C18 0.0194(11) 0.0210(10) 0.0165(9) 0.0039(8) -0.0033(8) -0.0018(9)
C29 0.0115(9) 0.0202(10) 0.0119(8) 0.0026(7) 0.0009(7) 0.0008(7)
C22 0.0231(11) 0.0170(9) 0.0145(9) -0.0004(7) -0.0012(8) 0.0019(8)
C26 0.0146(9) 0.0130(9) 0.0134(9) 0.0026(7) 0.0019(7) 0.0001(7)
N1 0.0187(9) 0.0165(8) 0.0204(8) 0.0002(6) -0.0070(7) -0.0004(7)
C31 0.0143(9) 0.0193(9) 0.0106(8) 0.0030(7) 0.0004(7) 0.0022(8)
C9 0.0155(9) 0.0216(10) 0.0102(8) 0.0038(7) -0.0021(7) -0.0016(8)
C24 0.0090(9) 0.0239(10) 0.0125(8) 0.0001(7) 0.0005(7) 0.0019(8)
C2 0.0262(11) 0.0189(10) 0.0144(9) -0.0031(8) -0.0064(8) 0.0000(9)
C27 0.0102(9) 0.0174(9) 0.0141(9) 0.0022(7) 0.0008(7) 0.0002(7)
C4 0.0196(10) 0.0153(9) 0.0148(9) 0.0040(7) -0.0039(8) -0.0033(8)
C13 0.0222(11) 0.0144(10) 0.0140(9) -0.0024(7) -0.0015(8) 0.0010(8)
C10 0.0284(12) 0.0174(9) 0.0168(9) -0.0023(8) -0.0042(9) 0.0005(9)
C7 0.0177(11) 0.0240(11) 0.0163(9) 0.0050(8) -0.0036(8) -0.0021(9)
C12 0.0147(10) 0.0229(10) 0.0135(9) -0.0004(7) -0.0015(7) 0.0012(8)
C11 0.0213(11) 0.0207(10) 0.0209(10) -0.0027(8) -0.0030(8) 0.0065(9)
C23 0.0155(9) 0.0193(9) 0.0102(8) 0.0053(7) 0.0001(7) 0.0025(8)
C19 0.0189(10) 0.0205(11) 0.0257(10) 0.0023(8) -0.0046(9) -0.0019(9)
C8 0.0173(10) 0.0226(10) 0.0172(9) 0.0036(8) -0.0050(8) -0.0025(8)
C6 0.0194(11) 0.0268(11) 0.0197(10) -0.0045(9) -0.0034(9) 0.0054(9)
C5 0.0222(11) 0.0262(11) 0.0169(9) -0.0056(9) -0.0040(8) -0.0007(9)
C15 0.0148(10) 0.0351(12) 0.0185(10) -0.0046(9) -0.0043(8) 0.0032(9)

loop_
_atom_type_symbol
_atom_type_description
_atom_type_scat_dispersion_real
_atom_type_scat_dispersion_imag
_atom_type_scat_source
C C 0.0033 0.0016 'International Tables Vol C Tables 4.2.6.8 and 6.1.1.4'
H H 0.0000 0.0000 'International Tables Vol C Tables 4.2.6.8 and 6.1.1.4'
N N 0.0061 0.0033 'International Tables Vol C Tables 4.2.6.8 and 6.1.1.4'
O O 0.0106 0.0060 'International Tables Vol C Tables 4.2.6.8 and 6.1.1.4'

loop_
_geom_angle_atom_site_label_1
_geom_angle_atom_site_label_2
_geom_angle_atom_site_label_3
_geom_angle
C21 N20 C19 117.34(19)
C18 C17 C22 116.74(19)
C18 C17 C16 122.85(17)
C22 C17 C16 120.38(19)
C24 C28 C29 113.67(16)
C24 C28 C27 106.86(15)
C29 C28 C27 110.71(15)
C25 C30 C29 113.65(16)
C25 C30 C31 107.15(16)
C29 C30 C31 110.33(16)
C13 C14 C9 121.06(19)
O36 C25 O37 123.83(19)
O36 C25 C30 124.70(19)
O37 C25 C30 111.33(18)
C17 C16 C15 113.17(17)
C2 C3 C4 119.6(2)
N20 C21 C22 123.36(19)
C19 C18 C17 119.92(18)
C30 C29 C28 108.61(16)
C21 C22 C17 119.6(2)
C23 C26 C31 114.15(16)
C23 C26 C27 107.45(15)
C31 C26 C27 111.03(16)
C6 N1 C2 116.92(18)
C26 C31 C30 110.31(16)
C10 C9 C14 117.61(18)
C10 C9 C8 121.54(18)
C14 C9 C8 120.84(18)
O34 C24 O35 124.70(19)
O34 C24 C28 123.65(18)
O35 C24 C28 111.60(17)
N1 C2 C3 123.56(19)
C28 C27 C26 110.99(16)
C3 C4 C5 116.98(19)
C3 C4 C7 122.47(19)
C5 C4 C7 120.54(18)
C14 C13 C12 120.93(18)
C9 C10 C11 121.72(19)
C4 C7 C8 112.25(17)
C13 C12 C11 118.27(19)
C13 C12 C15 122.27(19)
C11 C12 C15 119.45(19)
C10 C11 C12 120.4(2)
O33 C23 O32 122.87(18)
O33 C23 C26 121.21(18)
O32 C23 C26 115.88(17)
N20 C19 C18 123.0(2)
C9 C8 C7 113.61(17)
N1 C6 C5 123.4(2)
C6 C5 C4 119.52(19)
C12 C15 C16 114.60(18)

loop_
_geom_bond_atom_site_label_1
_geom_bond_atom_site_label_2
_geom_bond_distance
O33 C23 1.228(2)
N20 C21 1.338(3)
N20 C19 1.339(3)
O35 C24 1.316(2)
O37 C25 1.331(2)
O32 C23 1.306(2)
C17 C18 1.393(3)
C17 C22 1.399(3)
C17 C16 1.514(3)
O34 C24 1.210(3)
O36 C25 1.212(3)
C28 C24 1.520(3)
C28 C29 1.531(3)
C28 C27 1.537(3)
C30 C25 1.504(3)
C30 C29 1.528(3)
C30 C31 1.538(3)
C14 C13 1.387(3)
C14 C9 1.396(3)
C16 C15 1.528(3)
C3 C2 1.382(3)
C3 C4 1.390(3)
C21 C22 1.381(3)
C18 C19 1.384(3)
C26 C23 1.513(3)
C26 C31 1.527(3)
C26 C27 1.543(3)
N1 C6 1.339(3)
N1 C2 1.339(3)
C9 C10 1.387(3)
C9 C8 1.513(3)
C4 C5 1.397(3)
C4 C7 1.506(3)
C13 C12 1.392(3)
C10 C11 1.389(3)
C7 C8 1.536(3)
C12 C11 1.393(3)
C12 C15 1.521(3)
C6 C5 1.383(3)
